data_2242265
loop_
_publ_author_name
'Zhu, Jing'
'Hou, Guo Hui'
'Li, Qian'
'Zheng, Fu Wei'
'Wei, Hong Liang'
'Chu, Hui Juan'
'Wang, Gang'
'He, Juan'
'Qu, Ling Bo'

_publ_section_title
;
 Crystal structure of hexamethyl
 4,4',4'',4''',4'''',4'''''-[(1,3,5,2\l^5^,4\l^5^,6\l^5^-triazatriphosphinine-2,2,4,4,6,6-hexayl)hexakis(oxy)]hexabenzoate
;
_journal_coeditor_code RZ5218
_journal_issue 8
_journal_name_full 'Acta Crystallographica Section E'
_journal_page_first 1252
_journal_page_last 1254
_journal_paper_doi 10.1107/S2056989017010325
_journal_volume 73
_journal_year 2017
_chemical_formula_moiety 'C48 H42 N3 O18 P3'
_chemical_formula_sum 'C48 H42 N3 O18 P3'
_chemical_formula_weight 1041.75
_chemical_name_systematic
'Hexamethyl 4,4',4'',4''',4'''',4'''''-[(1,3,5,2\l^5^,4\l^5^,6\l^5^-triazatriphosphinine-2,2,4,4,6,6-hexayl)hexakis(oxy)]hexabenzoate'
_space_group_crystal_system triclinic
_space_group_IT_number 2
_space_group_name_Hall '-P 1'
_space_group_name_H-M_alt 'P -1'
_symmetry_space_group_name_Hall '-P 1'
_symmetry_space_group_name_H-M 'P -1'
_atom_sites_solution_hydrogens mixed
_atom_sites_solution_primary direct
_audit_creation_method
;
Olex2 1.2
(compiled 2015.01.26 svn.r3150 for OlexSys, GUI svn.r4998)
;
_cell_angle_alpha 99.134(3)
_cell_angle_beta 95.917(3)
_cell_angle_gamma 103.941(3)
_cell_formula_units_Z 2
_cell_length_a 11.4012(4)
_cell_length_b 13.8443(5)
_cell_length_c 17.0264(8)
_cell_measurement_reflns_used 5102
_cell_measurement_temperature 291(2)
_cell_measurement_theta_max 69.9590
_cell_measurement_theta_min 3.8690
_cell_volume 2547.07(18)
_computing_cell_refinement
;
CrysAlis PRO (Agilent, 2014)
;
_computing_data_collection
;
CrysAlis PRO (Agilent, 2014)
;
_computing_data_reduction
;
CrysAlis PRO (Agilent, 2014)
;
_computing_molecular_graphics
;
OLEX2 (Dolomanov <i>et al.</i>,  2009)
;
_computing_publication_material
;
OLEX2 (Dolomanov <i>et al.</i>,  2009)
;
_computing_structure_refinement
;
SHELXL2104 (Sheldrick, 2015)
;
_computing_structure_solution
;
SHELXS97 (Sheldrick, 2008)
;
_diffrn_ambient_temperature 291.15
_diffrn_detector_area_resol_mean 16.2312
_diffrn_measured_fraction_theta_full 0.998
_diffrn_measured_fraction_theta_max 0.998
_diffrn_measurement_device 'four-circle diffractometer'
_diffrn_measurement_device_type 'Agilent Xcalibur Eos Gemini'
_diffrn_measurement_method '\w scans'
_diffrn_radiation_monochromator graphite
_diffrn_radiation_type CuK\a
_diffrn_radiation_wavelength 1.54184
_diffrn_reflns_av_R_equivalents 0.0266
_diffrn_reflns_limit_h_max 13
_diffrn_reflns_limit_h_min -11
_diffrn_reflns_limit_k_max 16
_diffrn_reflns_limit_k_min -16
_diffrn_reflns_limit_l_max 20
_diffrn_reflns_limit_l_min -20
_diffrn_reflns_number 18292
_diffrn_reflns_theta_full 67.072
_diffrn_reflns_theta_max 67.072
_diffrn_reflns_theta_min 3.350
_exptl_absorpt_coefficient_mu 1.725
_exptl_absorpt_correction_T_max 1.00000
_exptl_absorpt_correction_T_min 0.88924
_exptl_absorpt_correction_type multi-scan
_exptl_absorpt_process_details
;
(CrysAlis PRO; Agilent, 2014)
;
_exptl_crystal_colour Colourless
_exptl_crystal_density_diffrn 1.358
_exptl_crystal_description ' '
_exptl_crystal_F_000 1080
_exptl_crystal_size_max 0.2
_exptl_crystal_size_mid 0.18
_exptl_crystal_size_min 0.16
_refine_diff_density_max 0.523
_refine_diff_density_min -0.282
_refine_ls_extinction_method none
_refine_ls_goodness_of_fit_ref 1.026
_refine_ls_hydrogen_treatment constr
_refine_ls_matrix_type full
_refine_ls_number_parameters 654
_refine_ls_number_reflns 9102
_refine_ls_number_restraints 6
_refine_ls_restrained_S_all 1.051
_refine_ls_R_factor_all 0.0753
_refine_ls_R_factor_gt 0.0575
_refine_ls_shift/su_max 0.001
_refine_ls_shift/su_mean 0.000
_refine_ls_structure_factor_coef Fsqd
_refine_ls_weighting_details 'w=1/[\s^2^(Fo^2^)+(0.1121P)^2^] where P=(Fo^2^+2Fc^2^)/3'
_refine_ls_weighting_scheme calc
_refine_ls_wR_factor_gt 0.1661
_refine_ls_wR_factor_ref 0.1813
_reflns_number_gt 6523
_reflns_number_total 9102
_reflns_threshold_expression 'I > 2\s(I)'
_cod_data_source_file rz5218sup1.cif
_cod_data_source_block I
_cod_database_code 2242265
_shelx_space_group_comment
;
The symmetry employed for this shelxl refinement is uniquely defined
by the following loop, which should always be used as a source of
symmetry information in preference to the above space-group names.
They are only intended as comments.
;
_shelx_estimated_absorpt_t_min 0.724
_shelx_estimated_absorpt_t_max 0.770

loop_
_space_group_symop_operation_xyz
'x, y, z'
'-x, -y, -z'

loop_
_atom_site_type_symbol
_atom_site_label
_atom_site_fract_x
_atom_site_fract_y
_atom_site_fract_z
_atom_site_U_iso_or_equiv
_atom_site_adp_type
_atom_site_calc_flag
_atom_site_occupancy
C C1 0.8359(3) 0.6168(2) 0.10677(19) 0.0668(7) Uani d 1
C C2 0.8017(5) 0.6546(3) 0.1773(3) 0.1040(14) Uani d 1
H H2 0.7986 0.7218 0.1886 0.125 Uiso calc 1
C C3 0.7718(5) 0.5920(4) 0.2314(3) 0.1157(17) Uani d 1
H H3 0.7484 0.6174 0.2795 0.139 Uiso calc 1
C C4 0.7758(4) 0.4932(3) 0.2158(3) 0.0933(11) Uani d 1
C C5 0.8101(6) 0.4568(3) 0.1449(3) 0.1198(17) Uani d 1
H H5 0.8140 0.3898 0.1337 0.144 Uiso calc 1
C C6 0.8392(5) 0.5189(3) 0.0895(3) 0.1104(16) Uani d 1
H H6 0.8607 0.4932 0.0408 0.132 Uiso calc 1
C C7 0.7458(6) 0.4277(5) 0.2764(4) 0.1261(18) Uani d 1
C C8 0.7271(8) 0.2647(5) 0.3072(5) 0.194(4) Uani d 1
H H8A 0.7212 0.1970 0.2802 0.291 Uiso calc 1
H H8B 0.6515 0.2672 0.3266 0.291 Uiso calc 1
H H8C 0.7923 0.2843 0.3517 0.291 Uiso calc 1
C C9 0.8940(3) 0.7251(2) -0.12018(17) 0.0631(6) Uani d 1
C C10 0.8708(4) 0.6214(3) -0.1324(2) 0.0832(9) Uani d 1
H H10 0.8485 0.5864 -0.0916 0.100 Uiso calc 1
C C11 0.8814(5) 0.5699(3) -0.2073(2) 0.0973(12) Uani d 1
H H11 0.8652 0.4996 -0.2170 0.117 Uiso calc 1
C C12 0.9155(4) 0.6220(3) -0.2668(2) 0.0944(11) Uani d 1
C C13 0.9382(4) 0.7255(3) -0.2527(2) 0.0983(12) Uani d 1
H H13 0.9607 0.7607 -0.2933 0.118 Uiso calc 1
C C14 0.9282(4) 0.7780(3) -0.1791(2) 0.0837(10) Uani d 1
H H14 0.9445 0.8484 -0.1695 0.100 Uiso calc 1
C C15 0.9305(7) 0.5705(4) -0.3476(3) 0.134(2) Uani d 1
C C16 0.9187(9) 0.4122(6) -0.4322(4) 0.214(4) Uani d 1
H H16A 0.9199 0.4590 -0.4646 0.321 Uiso d 1
H H16B 0.8492 0.3557 -0.4450 0.321 Uiso d 1
H H16C 0.9920 0.3836 -0.4381 0.321 Uiso d 1
C C17 0.8042(3) 0.9714(2) 0.26749(17) 0.0637(7) Uani d 1
C C18 0.9268(3) 0.9832(3) 0.2737(2) 0.0805(9) Uani d 1
H H18 0.9599 0.9525 0.2320 0.097 Uiso calc 1
C C19 1.0025(4) 1.0417(3) 0.3428(2) 0.0868(10) Uani d 1
H H19 1.0867 1.0514 0.3473 0.104 Uiso calc 1
C C20 0.9508(4) 1.0853(3) 0.4051(2) 0.0821(9) Uani d 1
C C21 0.8279(4) 1.0716(3) 0.3971(2) 0.0915(11) Uani d 1
H H21 0.7940 1.1017 0.4387 0.110 Uiso calc 1
C C22 0.7527(4) 1.0146(3) 0.3292(2) 0.0828(9) Uani d 1
H H22 0.6685 1.0052 0.3248 0.099 Uiso calc 1
C C23 1.0275(5) 1.1485(4) 0.4813(3) 0.1073(14) Uani d 1
C C24 1.2295(7) 1.2371(7) 0.5482(4) 0.222(4) Uani d 1
H H24A 1.3126 1.2378 0.5426 0.333 Uiso calc 1
H H24B 1.2090 1.2113 0.5956 0.333 Uiso calc 1
H H24C 1.2202 1.3048 0.5529 0.333 Uiso calc 1
C C25 0.7969(3) 1.0760(2) 0.04436(18) 0.0621(6) Uani d 1
C C26 0.7774(3) 1.1707(2) 0.0538(2) 0.0733(8) Uani d 1
H H26 0.7537 1.1983 0.1011 0.088 Uiso calc 1
C C27 0.7933(3) 1.2244(2) -0.0070(2) 0.0814(9) Uani d 1
H H27 0.7801 1.2888 -0.0006 0.098 Uiso calc 1
C C28 0.8281(3) 1.1854(3) -0.0771(2) 0.0756(8) Uani d 1
C C29 0.8469(3) 1.0887(3) -0.0863(2) 0.0796(9) Uani d 1
H H29 0.8695 1.0609 -0.1340 0.096 Uiso calc 1
C C30 0.8322(3) 1.0334(2) -0.0248(2) 0.0725(8) Uani d 1
H H30 0.8460 0.9693 -0.0305 0.087 Uiso calc 1
C C31 0.8456(4) 1.2499(3) -0.1411(3) 0.0929(11) Uani d 1
C C32 0.8839(7) 1.2588(5) -0.2720(3) 0.161(3) Uani d 1
H H32A 0.9126 1.2234 -0.3161 0.242 Uiso calc 1
H H32B 0.9409 1.3236 -0.2518 0.242 Uiso calc 1
H H32C 0.8056 1.2683 -0.2902 0.242 Uiso calc 1
C C33 0.5371(3) 0.8246(2) -0.12920(19) 0.0662(7) Uani d 1
C C34 0.6005(4) 0.7933(3) -0.1888(2) 0.0815(9) Uani d 1
H H34 0.6208 0.7318 -0.1920 0.098 Uiso calc 1
C C35 0.6331(4) 0.8545(3) -0.2430(2) 0.0853(10) Uani d 1
H H35 0.6774 0.8350 -0.2827 0.102 Uiso calc 1
C C36 0.6008(3) 0.9452(2) -0.2394(2) 0.0738(8) Uani d 1
C C37 0.5407(3) 0.9764(2) -0.1778(2) 0.0746(8) Uani d 1
H H37 0.5207 1.0380 -0.1742 0.089 Uiso calc 1
C C38 0.5102(3) 0.9169(2) -0.1216(2) 0.0709(7) Uani d 1
H H38 0.4718 0.9389 -0.0792 0.085 Uiso calc 1
C C39 0.6214(4) 1.0076(3) -0.3021(3) 0.0902(10) Uani d 1
C C40 0.6989(7) 1.0189(6) -0.4250(4) 0.170(3) Uani d 1
H H40A 0.6492 0.9724 -0.4710 0.254 Uiso calc 1
H H40B 0.7827 1.0350 -0.4338 0.254 Uiso calc 1
H H40C 0.6719 1.0798 -0.4168 0.254 Uiso calc 1
C C41 0.4629(3) 0.6495(2) 0.1052(2) 0.0692(7) Uani d 1
C C42 0.4727(4) 0.7170(2) 0.1749(2) 0.0861(10) Uani d 1
H H42 0.4812 0.7854 0.1743 0.103 Uiso calc 1
C C43 0.4698(4) 0.6821(3) 0.2460(3) 0.0963(12) Uani d 1
H H43 0.4778 0.7277 0.2939 0.116 Uiso calc 1
C C44 0.4553(4) 0.5804(3) 0.2475(3) 0.0927(11) Uani d 1
C C45 0.4436(5) 0.5145(3) 0.1758(3) 0.1006(13) Uani d 1
H H45 0.4327 0.4458 0.1759 0.121 Uiso calc 1
C C46 0.4477(4) 0.5485(2) 0.1038(2) 0.0882(10) Uani d 1
H H46 0.4402 0.5036 0.0556 0.106 Uiso calc 1
C C47 0.4519(6) 0.5466(4) 0.3263(3) 0.1229(17) Uani d 1
C C48 0.4132(10) 0.4064(5) 0.3942(4) 0.212(4) Uani d 1
H H48A 0.3850 0.3338 0.3812 0.317 Uiso calc 1
H H48B 0.3574 0.4330 0.4242 0.317 Uiso calc 1
H H48C 0.4928 0.4259 0.4258 0.317 Uiso calc 1
N N1 0.8413(2) 0.85679(17) 0.08693(14) 0.0609(5) Uani d 1
N N2 0.6062(2) 0.86386(17) 0.05940(15) 0.0623(5) Uani d 1
N N3 0.6736(2) 0.70238(16) -0.01228(15) 0.0640(6) Uani d 1
O O1 0.87654(19) 0.67662(15) 0.05182(13) 0.0678(5) Uani d 1
O O2 0.7203(6) 0.4592(4) 0.3418(3) 0.200(3) Uani d 1
O O3 0.7516(4) 0.3338(3) 0.2515(3) 0.1446(15) Uani d 1
O O4 0.89006(19) 0.78510(14) -0.04713(12) 0.0672(5) Uani d 1
O O5 0.9558(5) 0.6131(3) -0.4018(2) 0.175(2) Uani d 1
O O6 0.9121(7) 0.4724(3) -0.3521(2) 0.212(3) Uani d 1
O O7 0.72241(19) 0.91374(15) 0.20060(12) 0.0689(5) Uani d 1
O O8 0.9856(4) 1.1792(3) 0.53921(19) 0.1426(14) Uani d 1
O O9 1.1461(4) 1.1706(3) 0.4758(2) 0.1500(16) Uani d 1
O O10 0.78245(19) 1.02854(13) 0.11051(12) 0.0656(5) Uani d 1
O O11 0.8401(3) 1.3358(2) -0.1305(2) 0.1172(11) Uani d 1
O O12 0.8724(3) 1.1990(3) -0.20758(19) 0.1173(10) Uani d 1
O O13 0.49148(19) 0.75886(16) -0.07913(14) 0.0731(5) Uani d 1
O O14 0.5805(3) 1.0779(3) -0.3076(2) 0.1237(12) Uani d 1
O O15 0.6883(3) 0.9731(3) -0.35497(19) 0.1156(10) Uani d 1
O O16 0.45734(19) 0.68050(16) 0.03086(14) 0.0735(5) Uani d 1
O O17 0.4720(6) 0.6033(3) 0.3903(2) 0.197(3) Uani d 1
O O18 0.4200(4) 0.4473(3) 0.3187(2) 0.1383(14) Uani d 1
P P1 0.81205(6) 0.75616(5) 0.02155(4) 0.05769(19) Uani d 1
P P2 0.73803(6) 0.90996(5) 0.10884(4) 0.05735(19) Uani d 1
P P3 0.56765(6) 0.75527(5) 0.00331(5) 0.0604(2) Uani d 1

loop_
_atom_site_aniso_label
_atom_site_aniso_U_11
_atom_site_aniso_U_22
_atom_site_aniso_U_33
_atom_site_aniso_U_12
_atom_site_aniso_U_13
_atom_site_aniso_U_23
C1 0.0705(17) 0.0575(15) 0.0731(18) 0.0171(13) 0.0139(13) 0.0119(13)
C2 0.163(4) 0.075(2) 0.098(3) 0.051(2) 0.058(3) 0.030(2)
C3 0.176(5) 0.101(3) 0.096(3) 0.058(3) 0.062(3) 0.034(2)
C4 0.101(3) 0.079(2) 0.099(3) 0.0106(19) 0.016(2) 0.033(2)
C5 0.197(5) 0.0553(19) 0.106(3) 0.025(3) 0.028(3) 0.020(2)
C6 0.193(5) 0.0594(19) 0.084(2) 0.037(2) 0.040(3) 0.0129(17)
C7 0.136(4) 0.126(4) 0.127(4) 0.024(3) 0.030(3) 0.066(4)
C8 0.225(8) 0.137(5) 0.209(7) -0.011(5) -0.007(6) 0.117(5)
C9 0.0649(16) 0.0627(15) 0.0627(15) 0.0167(12) 0.0199(12) 0.0080(12)
C10 0.117(3) 0.0666(18) 0.0684(19) 0.0225(18) 0.0316(18) 0.0120(15)
C11 0.152(4) 0.0656(19) 0.081(2) 0.032(2) 0.045(2) 0.0087(17)
C12 0.131(3) 0.089(2) 0.072(2) 0.038(2) 0.038(2) 0.0095(18)
C13 0.139(4) 0.092(3) 0.074(2) 0.034(2) 0.045(2) 0.0244(19)
C14 0.107(3) 0.0666(18) 0.084(2) 0.0230(17) 0.040(2) 0.0178(16)
C15 0.227(7) 0.106(3) 0.088(3) 0.061(4) 0.074(4) 0.016(3)
C16 0.328(8) 0.169(5) 0.155(5) 0.083(5) 0.110(5) -0.014(4)
C17 0.0808(18) 0.0504(13) 0.0599(15) 0.0099(12) 0.0247(13) 0.0119(11)
C18 0.088(2) 0.081(2) 0.0686(18) 0.0204(17) 0.0250(16) -0.0036(16)
C19 0.091(2) 0.088(2) 0.075(2) 0.0173(18) 0.0147(17) 0.0037(18)
C20 0.113(3) 0.0716(19) 0.0609(17) 0.0218(18) 0.0194(17) 0.0089(14)
C21 0.120(3) 0.097(3) 0.0629(19) 0.037(2) 0.0337(19) 0.0036(17)
C22 0.093(2) 0.090(2) 0.0704(19) 0.0284(18) 0.0293(17) 0.0135(17)
C23 0.142(4) 0.092(3) 0.076(2) 0.018(3) 0.016(3) -0.001(2)
C24 0.183(7) 0.250(10) 0.144(6) -0.014(7) -0.034(5) -0.079(6)
C25 0.0599(15) 0.0486(13) 0.0720(17) 0.0011(11) 0.0186(12) 0.0094(12)
C26 0.0802(19) 0.0521(15) 0.090(2) 0.0130(13) 0.0311(16) 0.0136(14)
C27 0.083(2) 0.0612(17) 0.106(3) 0.0174(15) 0.0278(19) 0.0248(17)
C28 0.0622(17) 0.0729(19) 0.091(2) 0.0077(14) 0.0139(15) 0.0277(17)
C29 0.079(2) 0.079(2) 0.075(2) 0.0061(16) 0.0244(16) 0.0116(16)
C30 0.084(2) 0.0537(15) 0.0767(19) 0.0086(13) 0.0284(16) 0.0075(13)
C31 0.073(2) 0.094(3) 0.112(3) 0.0093(18) 0.022(2) 0.038(2)
C32 0.192(7) 0.183(6) 0.112(4) 0.018(5) 0.030(4) 0.081(4)
C33 0.0641(16) 0.0580(15) 0.0710(17) 0.0091(12) 0.0065(13) 0.0092(13)
C34 0.099(2) 0.0618(17) 0.093(2) 0.0309(16) 0.0268(19) 0.0159(16)
C35 0.100(3) 0.081(2) 0.086(2) 0.0351(19) 0.038(2) 0.0176(18)
C36 0.0721(18) 0.0702(18) 0.082(2) 0.0176(14) 0.0183(15) 0.0195(15)
C37 0.0750(19) 0.0611(16) 0.093(2) 0.0214(14) 0.0203(16) 0.0191(15)
C38 0.0690(17) 0.0643(17) 0.0809(19) 0.0183(13) 0.0215(15) 0.0104(14)
C39 0.090(2) 0.094(3) 0.096(3) 0.025(2) 0.026(2) 0.031(2)
C40 0.214(7) 0.221(7) 0.137(5) 0.102(6) 0.097(5) 0.104(5)
C41 0.0680(17) 0.0570(15) 0.0798(19) 0.0053(12) 0.0246(14) 0.0132(14)
C42 0.109(3) 0.0528(16) 0.100(3) 0.0181(16) 0.044(2) 0.0126(16)
C43 0.127(3) 0.071(2) 0.089(2) 0.017(2) 0.044(2) 0.0059(18)
C44 0.114(3) 0.070(2) 0.090(2) 0.0083(19) 0.033(2) 0.0135(18)
C45 0.144(4) 0.0541(17) 0.098(3) 0.0048(19) 0.033(3) 0.0176(18)
C46 0.119(3) 0.0511(16) 0.085(2) 0.0026(16) 0.030(2) 0.0061(15)
C47 0.175(5) 0.096(3) 0.095(3) 0.017(3) 0.041(3) 0.023(3)
C48 0.386(14) 0.140(6) 0.104(4) 0.041(7) 0.035(6) 0.053(4)
N1 0.0613(13) 0.0505(11) 0.0661(13) 0.0092(9) 0.0160(10) 0.0008(10)
N2 0.0612(13) 0.0499(11) 0.0745(14) 0.0119(9) 0.0187(11) 0.0063(10)
N3 0.0686(14) 0.0436(10) 0.0733(14) 0.0076(9) 0.0146(11) 0.0002(10)
O1 0.0766(12) 0.0607(11) 0.0730(12) 0.0249(9) 0.0250(10) 0.0135(9)
O2 0.296(7) 0.189(5) 0.171(4) 0.082(5) 0.116(5) 0.114(4)
O3 0.188(4) 0.090(2) 0.150(3) 0.006(2) 0.009(3) 0.062(2)
O4 0.0779(12) 0.0522(10) 0.0688(12) 0.0100(9) 0.0254(10) 0.0053(9)
O5 0.322(7) 0.128(3) 0.095(2) 0.068(4) 0.103(3) 0.022(2)
O6 0.443(9) 0.108(3) 0.113(3) 0.089(4) 0.143(4) 0.014(2)
O7 0.0771(12) 0.0576(10) 0.0671(12) 0.0039(9) 0.0276(10) 0.0077(9)
O8 0.185(4) 0.153(3) 0.0691(18) 0.024(3) 0.029(2) -0.0143(19)
O9 0.129(3) 0.162(4) 0.111(3) 0.004(3) -0.010(2) -0.044(2)
O10 0.0823(13) 0.0441(9) 0.0663(11) 0.0078(8) 0.0231(9) 0.0036(8)
O11 0.123(2) 0.101(2) 0.149(3) 0.0353(18) 0.037(2) 0.064(2)
O12 0.136(3) 0.126(3) 0.093(2) 0.018(2) 0.0320(19) 0.0453(19)
O13 0.0694(12) 0.0624(11) 0.0809(14) 0.0041(9) 0.0096(10) 0.0150(10)
O14 0.145(3) 0.117(2) 0.149(3) 0.063(2) 0.061(2) 0.073(2)
O15 0.139(3) 0.130(2) 0.106(2) 0.052(2) 0.057(2) 0.0526(19)
O16 0.0669(12) 0.0598(11) 0.0865(14) -0.0005(9) 0.0163(10) 0.0150(10)
O17 0.366(8) 0.116(3) 0.096(3) 0.025(4) 0.074(4) 0.014(2)
O18 0.222(4) 0.090(2) 0.093(2) 0.011(2) 0.031(2) 0.0313(17)
P1 0.0640(4) 0.0458(3) 0.0621(4) 0.0113(3) 0.0187(3) 0.0054(3)
P2 0.0641(4) 0.0429(3) 0.0623(4) 0.0068(3) 0.0215(3) 0.0051(3)
P3 0.0596(4) 0.0465(3) 0.0706(4) 0.0050(3) 0.0146(3) 0.0083(3)

loop_
_atom_type_symbol
_atom_type_description
_atom_type_scat_dispersion_real
_atom_type_scat_dispersion_imag
_atom_type_scat_source
C C 0.0181 0.0091 'International Tables Vol C Tables 4.2.6.8 and 6.1.1.4'
H H 0.0000 0.0000 'International Tables Vol C Tables 4.2.6.8 and 6.1.1.4'
N N 0.0311 0.0180 'International Tables Vol C Tables 4.2.6.8 and 6.1.1.4'
O O 0.0492 0.0322 'International Tables Vol C Tables 4.2.6.8 and 6.1.1.4'
P P 0.2955 0.4335 'International Tables Vol C Tables 4.2.6.8 and 6.1.1.4'

loop_
_geom_angle_atom_site_label_1
_geom_angle_atom_site_label_2
_geom_angle_atom_site_label_3
_geom_angle
C2 C1 O1 122.8(3)
C6 C1 C2 120.8(3)
C6 C1 O1 116.3(3)
C1 C2 H2 120.4
C1 C2 C3 119.1(4)
C3 C2 H2 120.4
C2 C3 H3 119.4
C4 C3 C2 121.2(4)
C4 C3 H3 119.4
C3 C4 C5 118.7(4)
C3 C4 C7 120.0(5)
C5 C4 C7 121.2(4)
C4 C5 H5 119.7
C4 C5 C6 120.6(4)
C6 C5 H5 119.7
C1 C6 C5 119.5(4)
C1 C6 H6 120.2
C5 C6 H6 120.2
O2 C7 C4 122.8(6)
O2 C7 O3 124.6(5)
O3 C7 C4 112.5(5)
H8A C8 H8B 109.5
H8A C8 H8C 109.5
H8B C8 H8C 109.5
O3 C8 H8A 109.5
O3 C8 H8B 109.5
O3 C8 H8C 109.5
C10 C9 O4 123.6(3)
C14 C9 C10 121.7(3)
C14 C9 O4 114.5(3)
C9 C10 H10 120.8
C9 C10 C11 118.4(3)
C11 C10 H10 120.8
C10 C11 H11 119.8
C12 C11 C10 120.5(3)
C12 C11 H11 119.8
C11 C12 C13 119.8(3)
C11 C12 C15 122.6(4)
C13 C12 C15 117.6(4)
C12 C13 H13 119.6
C12 C13 C14 120.7(3)
C14 C13 H13 119.6
C9 C14 C13 118.9(3)
C9 C14 H14 120.6
C13 C14 H14 120.6
O5 C15 C12 124.3(5)
O5 C15 O6 124.0(4)
O6 C15 C12 111.6(4)
H16A C16 H16B 114.6
H16A C16 H16C 108.6
H16B C16 H16C 105.9
O6 C16 H16A 101.8
O6 C16 H16B 107.9
O6 C16 H16C 118.4
C18 C17 C22 121.2(3)
C18 C17 O7 123.0(3)
C22 C17 O7 115.7(3)
C17 C18 H18 120.2
C17 C18 C19 119.6(3)
C19 C18 H18 120.2
C18 C19 H19 120.4
C20 C19 C18 119.2(4)
C20 C19 H19 120.4
C19 C20 C23 121.7(4)
C21 C20 C19 119.6(4)
C21 C20 C23 118.7(4)
C20 C21 H21 119.2
C20 C21 C22 121.6(3)
C22 C21 H21 119.2
C17 C22 H22 120.6
C21 C22 C17 118.7(4)
C21 C22 H22 120.6
O8 C23 C20 123.5(5)
O8 C23 O9 124.1(5)
O9 C23 C20 112.3(4)
H24A C24 H24B 109.5
H24A C24 H24C 109.5
H24B C24 H24C 109.5
O9 C24 H24A 109.5
O9 C24 H24B 109.5
O9 C24 H24C 109.5
C26 C25 C30 121.5(3)
C26 C25 O10 115.3(3)
C30 C25 O10 123.2(3)
C25 C26 H26 120.3
C25 C26 C27 119.4(3)
C27 C26 H26 120.3
C26 C27 H27 119.3
C28 C27 C26 121.3(3)
C28 C27 H27 119.3
C27 C28 C29 118.8(3)
C27 C28 C31 118.3(3)
C29 C28 C31 122.9(4)
C28 C29 H29 119.7
C28 C29 C30 120.7(3)
C30 C29 H29 119.7
C25 C30 C29 118.3(3)
C25 C30 H30 120.9
C29 C30 H30 120.9
O11 C31 C28 122.8(4)
O11 C31 O12 126.0(4)
O12 C31 C28 111.1(4)
H32A C32 H32B 109.5
H32A C32 H32C 109.5
H32B C32 H32C 109.5
O12 C32 H32A 109.5
O12 C32 H32B 109.5
O12 C32 H32C 109.5
C34 C33 O13 119.6(3)
C38 C33 C34 121.4(3)
C38 C33 O13 118.8(3)
C33 C34 H34 120.6
C35 C34 C33 118.7(3)
C35 C34 H34 120.6
C34 C35 H35 119.6
C34 C35 C36 120.8(3)
C36 C35 H35 119.6
C35 C36 C39 122.5(3)
C37 C36 C35 119.3(3)
C37 C36 C39 118.1(3)
C36 C37 H37 119.8
C38 C37 C36 120.5(3)
C38 C37 H37 119.8
C33 C38 C37 119.1(3)
C33 C38 H38 120.5
C37 C38 H38 120.5
O14 C39 C36 124.8(4)
O14 C39 O15 123.2(4)
O15 C39 C36 112.0(3)
H40A C40 H40B 109.5
H40A C40 H40C 109.5
H40B C40 H40C 109.5
O15 C40 H40A 109.5
O15 C40 H40B 109.5
O15 C40 H40C 109.5
C42 C41 O16 120.7(3)
C46 C41 C42 122.1(3)
C46 C41 O16 116.9(3)
C41 C42 H42 120.6
C41 C42 C43 118.8(3)
C43 C42 H42 120.6
C42 C43 H43 119.5
C42 C43 C44 121.1(4)
C44 C43 H43 119.5
C43 C44 C47 118.8(4)
C45 C44 C43 118.4(4)
C45 C44 C47 122.8(4)
C44 C45 H45 119.3
C44 C45 C46 121.3(3)
C46 C45 H45 119.3
C41 C46 C45 118.3(3)
C41 C46 H46 120.9
C45 C46 H46 120.9
O17 C47 C44 124.1(5)
O17 C47 O18 122.9(5)
O18 C47 C44 112.9(4)
H48A C48 H48B 109.5
H48A C48 H48C 109.5
H48B C48 H48C 109.5
O18 C48 H48A 109.5
O18 C48 H48B 109.5
O18 C48 H48C 109.5
P2 N1 P1 121.25(15)
P2 N2 P3 122.18(15)
P1 N3 P3 122.53(14)
C1 O1 P1 125.06(18)
C7 O3 C8 116.7(5)
C9 O4 P1 128.66(18)
C15 O6 C16 116.2(5)
C17 O7 P2 127.46(17)
C23 O9 C24 116.0(5)
C25 O10 P2 126.87(17)
C31 O12 C32 111.9(4)
C33 O13 P3 122.39(19)
C39 O15 C40 116.6(4)
C41 O16 P3 124.1(2)
C47 O18 C48 116.8(4)
N1 P1 O1 110.93(13)
N1 P1 O4 105.08(11)
N3 P1 N1 117.61(12)
N3 P1 O1 109.56(12)
N3 P1 O4 112.49(13)
O4 P1 O1 99.65(11)
N1 P2 O7 110.81(13)
N1 P2 O10 110.56(12)
N2 P2 N1 117.92(12)
N2 P2 O7 106.22(12)
N2 P2 O10 110.78(12)
O7 P2 O10 98.77(11)
N2 P3 O13 110.06(13)
N2 P3 O16 112.16(12)
N3 P3 N2 116.53(13)
N3 P3 O13 110.80(13)
N3 P3 O16 110.73(12)
O13 P3 O16 94.40(12)

loop_
_geom_bond_atom_site_label_1
_geom_bond_atom_site_label_2
_geom_bond_distance
C1 C2 1.366(5)
C1 C6 1.351(5)
C1 O1 1.388(4)
C2 H2 0.9300
C2 C3 1.375(5)
C3 H3 0.9300
C3 C4 1.364(6)
C4 C5 1.364(6)
C4 C7 1.492(6)
C5 H5 0.9300
C5 C6 1.387(6)
C6 H6 0.9300
C7 O2 1.220(7)
C7 O3 1.322(7)
C8 H8A 0.9600
C8 H8B 0.9600
C8 H8C 0.9600
C8 O3 1.451(6)
C9 C10 1.373(4)
C9 C14 1.368(4)
C9 O4 1.393(3)
C10 H10 0.9300
C10 C11 1.390(5)
C11 H11 0.9300
C11 C12 1.370(5)
C12 C13 1.371(5)
C12 C15 1.493(5)
C13 H13 0.9300
C13 C14 1.376(5)
C14 H14 0.9300
C15 O5 1.194(6)
C15 O6 1.312(6)
C16 H16A 0.9140
C16 H16B 0.9484
C16 H16C 1.0149
C16 O6 1.500(6)
C17 C18 1.359(5)
C17 C22 1.379(4)
C17 O7 1.392(4)
C18 H18 0.9300
C18 C19 1.392(5)
C19 H19 0.9300
C19 C20 1.391(5)
C20 C21 1.357(6)
C20 C23 1.499(6)
C21 H21 0.9300
C21 C22 1.369(5)
C22 H22 0.9300
C23 O8 1.202(5)
C23 O9 1.330(6)
C24 H24A 0.9600
C24 H24B 0.9600
C24 H24C 0.9600
C24 O9 1.500(6)
C25 C26 1.369(4)
C25 C30 1.375(4)
C25 O10 1.396(3)
C26 H26 0.9300
C26 C27 1.371(5)
C27 H27 0.9300
C27 C28 1.367(5)
C28 C29 1.392(5)
C28 C31 1.514(5)
C29 H29 0.9300
C29 C30 1.393(5)
C30 H30 0.9300
C31 O11 1.193(5)
C31 O12 1.339(5)
C32 H32A 0.9600
C32 H32B 0.9600
C32 H32C 0.9600
C32 O12 1.474(5)
C33 C34 1.379(5)
C33 C38 1.374(4)
C33 O13 1.391(4)
C34 H34 0.9300
C34 C35 1.370(5)
C35 H35 0.9300
C35 C36 1.384(5)
C36 C37 1.379(5)
C36 C39 1.479(5)
C37 H37 0.9300
C37 C38 1.376(5)
C38 H38 0.9300
C39 O14 1.189(5)
C39 O15 1.342(5)
C40 H40A 0.9600
C40 H40B 0.9600
C40 H40C 0.9600
C40 O15 1.439(5)
C41 C42 1.366(5)
C41 C46 1.363(4)
C41 O16 1.400(4)
C42 H42 0.9300
C42 C43 1.372(5)
C43 H43 0.9300
C43 C44 1.383(5)
C44 C45 1.375(5)
C44 C47 1.491(6)
C45 H45 0.9300
C45 C46 1.383(5)
C46 H46 0.9300
C47 O17 1.203(6)
C47 O18 1.316(6)
C48 H48A 0.9600
C48 H48B 0.9600
C48 H48C 0.9600
C48 O18 1.485(6)
N1 P1 1.581(2)
N1 P2 1.578(2)
N2 P2 1.576(3)
N2 P3 1.583(2)
N3 P1 1.578(2)
N3 P3 1.580(2)
O1 P1 1.585(2)
O4 P1 1.584(2)
O7 P2 1.585(2)
O10 P2 1.5919(19)
O13 P3 1.587(2)
O16 P3 1.588(2)

loop_
_geom_torsion_atom_site_label_1
_geom_torsion_atom_site_label_2
_geom_torsion_atom_site_label_3
_geom_torsion_atom_site_label_4
_geom_torsion
C1 C2 C3 C4 0.0(8)
C1 O1 P1 N1 77.4(3)
C1 O1 P1 N3 -54.1(3)
C1 O1 P1 O4 -172.2(2)
C2 C1 C6 C5 -1.5(8)
C2 C1 O1 P1 -46.9(5)
C2 C3 C4 C5 -0.1(9)
C2 C3 C4 C7 178.5(5)
C3 C4 C5 C6 -0.6(8)
C3 C4 C7 O2 -2.1(10)
C3 C4 C7 O3 178.8(5)
C4 C5 C6 C1 1.4(9)
C4 C7 O3 C8 178.4(5)
C5 C4 C7 O2 176.5(7)
C5 C4 C7 O3 -2.6(8)
C6 C1 C2 C3 0.8(7)
C6 C1 O1 P1 137.2(3)
C7 C4 C5 C6 -179.2(5)
C9 C10 C11 C12 0.7(7)
C9 O4 P1 N1 -177.2(2)
C9 O4 P1 N3 -48.1(3)
C9 O4 P1 O1 67.9(3)
C10 C9 C14 C13 0.7(6)
C10 C9 O4 P1 -27.7(4)
C10 C11 C12 C13 -0.6(8)
C10 C11 C12 C15 178.8(5)
C11 C12 C13 C14 0.6(8)
C11 C12 C15 O5 177.2(7)
C11 C12 C15 O6 -2.7(9)
C12 C13 C14 C9 -0.6(7)
C12 C15 O6 C16 177.1(6)
C13 C12 C15 O5 -3.3(10)
C13 C12 C15 O6 176.8(6)
C14 C9 C10 C11 -0.8(6)
C14 C9 O4 P1 155.0(3)
C15 C12 C13 C14 -178.9(5)
C17 C18 C19 C20 1.3(6)
C17 O7 P2 N1 69.3(3)
C17 O7 P2 N2 -161.5(2)
C17 O7 P2 O10 -46.7(3)
C18 C17 C22 C21 1.0(5)
C18 C17 O7 P2 -42.0(4)
C18 C19 C20 C21 -1.0(6)
C18 C19 C20 C23 179.6(4)
C19 C20 C21 C22 0.8(6)
C19 C20 C23 O8 -172.6(5)
C19 C20 C23 O9 10.5(6)
C20 C21 C22 C17 -0.8(6)
C20 C23 O9 C24 177.7(5)
C21 C20 C23 O8 8.1(7)
C21 C20 C23 O9 -168.8(4)
C22 C17 C18 C19 -1.3(5)
C22 C17 O7 P2 139.6(3)
C23 C20 C21 C22 -179.8(4)
C25 C26 C27 C28 0.0(5)
C25 O10 P2 N1 72.8(3)
C25 O10 P2 N2 -59.8(3)
C25 O10 P2 O7 -171.0(2)
C26 C25 C30 C29 -0.6(5)
C26 C25 O10 P2 149.5(2)
C26 C27 C28 C29 0.4(5)
C26 C27 C28 C31 -179.1(3)
C27 C28 C29 C30 -0.9(5)
C27 C28 C31 O11 6.3(6)
C27 C28 C31 O12 -176.3(3)
C28 C29 C30 C25 1.0(5)
C28 C31 O12 C32 177.2(4)
C29 C28 C31 O11 -173.1(4)
C29 C28 C31 O12 4.2(5)
C30 C25 C26 C27 0.1(5)
C30 C25 O10 P2 -32.7(4)
C31 C28 C29 C30 178.6(3)
C33 C34 C35 C36 -1.4(6)
C33 O13 P3 N2 56.8(3)
C33 O13 P3 N3 -73.5(3)
C33 O13 P3 O16 172.4(2)
C34 C33 C38 C37 4.0(5)
C34 C33 O13 P3 90.7(3)
C34 C35 C36 C37 3.4(6)
C34 C35 C36 C39 -172.7(4)
C35 C36 C37 C38 -1.7(6)
C35 C36 C39 O14 169.1(5)
C35 C36 C39 O15 -8.4(6)
C36 C37 C38 C33 -2.0(5)
C36 C39 O15 C40 171.3(5)
C37 C36 C39 O14 -7.1(7)
C37 C36 C39 O15 175.5(4)
C38 C33 C34 C35 -2.4(6)
C38 C33 O13 P3 -93.9(3)
C39 C36 C37 C38 174.6(3)
C41 C42 C43 C44 -1.0(7)
C41 O16 P3 N2 -62.6(3)
C41 O16 P3 N3 69.4(3)
C41 O16 P3 O13 -176.4(2)
C42 C41 C46 C45 -0.7(6)
C42 C41 O16 P3 67.6(4)
C42 C43 C44 C45 -0.1(7)
C42 C43 C44 C47 -179.6(5)
C43 C44 C45 C46 0.8(7)
C43 C44 C47 O17 -7.0(10)
C43 C44 C47 O18 170.6(5)
C44 C45 C46 C41 -0.4(7)
C44 C47 O18 C48 -179.6(6)
C45 C44 C47 O17 173.6(7)
C45 C44 C47 O18 -8.8(8)
C46 C41 C42 C43 1.4(6)
C46 C41 O16 P3 -117.7(3)
C47 C44 C45 C46 -179.7(5)
O1 C1 C2 C3 -174.9(4)
O1 C1 C6 C5 174.4(4)
O2 C7 O3 C8 -0.7(10)
O4 C9 C10 C11 -177.9(4)
O4 C9 C14 C13 178.1(4)
O5 C15 O6 C16 -2.8(13)
O7 C17 C18 C19 -179.6(3)
O7 C17 C22 C21 179.5(3)
O8 C23 O9 C24 0.9(9)
O10 C25 C26 C27 178.0(3)
O10 C25 C30 C29 -178.3(3)
O11 C31 O12 C32 -5.5(7)
O13 C33 C34 C35 172.9(3)
O13 C33 C38 C37 -171.3(3)
O14 C39 O15 C40 -6.3(8)
O16 C41 C42 C43 175.8(3)
O16 C41 C46 C45 -175.3(4)
O17 C47 O18 C48 -1.9(11)
P1 N1 P2 N2 -4.0(2)
P1 N1 P2 O7 118.61(17)
P1 N1 P2 O10 -132.93(16)
P1 N3 P3 N2 -3.4(2)
P1 N3 P3 O13 123.41(18)
P1 N3 P3 O16 -133.21(18)
P2 N1 P1 N3 -8.3(2)
P2 N1 P1 O1 -135.53(16)
P2 N1 P1 O4 117.68(17)
P2 N2 P3 N3 -9.8(2)
P2 N2 P3 O13 -137.04(17)
P2 N2 P3 O16 119.26(17)
P3 N2 P2 N1 13.5(2)
P3 N2 P2 O7 -111.43(18)
P3 N2 P2 O10 142.30(16)
P3 N3 P1 N1 12.3(3)
P3 N3 P1 O1 140.13(17)
P3 N3 P1 O4 -110.02(18)

_cod_database_fobs_code 2242265
